data_4118241
loop_
_publ_author_name
'Xiaofeng Liu'
'Satoru Matsuishi'
'Satoru Fujitsu'
'Toru Ishigaki'
'Takashi Kamiyama'
'Hideo Hosono'

_publ_contact_author_email xfliu@yahoo.cn
_publ_contact_author_name 'Xiaofeng Liu'
_publ_section_title
;
 Layered Hydride CaNiGeH with a ZrCuSiAs-type Structure: Crystal
 Structure, Chemical Bonding, and Magnetism Induced by Mn Doping
;
_journal_name_full 'Journal of the American Chemical Society'
_journal_page_first 11687
_journal_page_last 11694
_journal_paper_doi 10.1021/ja3026104
_journal_volume 134
_journal_year 2012
_chemical_formula_sum 'Ca Ge H Mn0.1 Ni0.9'
_space_group_IT_number 129
_symmetry_Int_Tables_number 129
_symmetry_space_group_name_Hall '-P 4a 2a'
_symmetry_space_group_name_H-M 'P 4/n m m :2'
_cell_angle_alpha 90.0
_cell_angle_beta 90.0
_cell_angle_gamma 90.0
_cell_formula_units_Z 2
_cell_length_a 3.99950(4)
_cell_length_b 3.9995
_cell_length_c 7.80056(20)
_cell_volume 124.778(3)
_pd_phase_name CaNi.9Mn.1GeH
_cod_data_source_file ja3026104_si_002.cif
_cod_data_source_block added_by_XF
_cod_original_sg_symbol_H-M 'P 4/n m m'
_cod_original_formula_sum 'Ca Ni0.9 Mn0.1 Ge H'
_cod_database_code 4118241

loop_
_symmetry_equiv_pos_as_xyz
'x, y, z'
'-x, -y, -z'
'-x+1/2, -y+1/2, z'
'x+1/2, y+1/2, -z'
'-y+1/2, x, z'
'y+1/2, -x, -z'
'y, -x+1/2, z'
'-y, x+1/2, -z'
'-x, y+1/2, -z'
'x, -y+1/2, z'
'x+1/2, -y, -z'
'-x+1/2, y, z'
'y+1/2, x+1/2, -z'
'-y+1/2, -x+1/2, z'
'-y, -x, -z'
'y, x, z'

loop_
_atom_site_label
_atom_site_occupancy
_atom_site_fract_x
_atom_site_fract_y
_atom_site_fract_z
_atom_site_thermal_displace_type
_atom_site_U_iso_or_equiv
_atom_site_type_symbol
Ca1 1.0 0.25000 0.25000 0.15072 Uiso 0.04216 Ca
Ni1 0.9 0.75000 0.25000 0.50000 Uiso 0.02007 Ni
Mn1 0.1 0.75000 0.25000 0.50000 Uiso 0.02112 Mn
Ge1 1.0 0.25000 0.25000 0.66049 Uiso 0.03968 Ge
H1 1.0 0.75000 0.25000 0 Uiso 0.025 H
